data_7050703
loop_
_publ_author_name
'Wilhelm, Michaela'
'Koch, Rainer'
'Strasdeit, Henry'

_publ_section_title
;
Coordination chemistry of lipoic acid and related compounds. Part 4.
Experimental and theoretical studies on the 1:2 proton complex of N-(1-
adamantyl)lipoamide
;
_journal_name_full 'New Journal of Chemistry'
_journal_year 2002
_chemical_formula_sum 'C38 H61 Cl7 N2 O2 S4'
_chemical_formula_weight 954.28
_space_group_IT_number 14
_symmetry_cell_setting monoclinic
_symmetry_space_group_name_Hall '-P 2ybc'
_symmetry_space_group_name_H-M 'P 1 21/c 1'
_cell_angle_alpha 90.00
_cell_angle_beta 102.340(10)
_cell_angle_gamma 90.00
_cell_formula_units_Z 4
_cell_length_a 12.9150(10)
_cell_length_b 19.7570(10)
_cell_length_c 19.0100(10)
_cell_measurement_temperature 193(2)
_cell_volume 4738.6(5)
_diffrn_ambient_temperature 193(2)
_exptl_crystal_density_diffrn 1.338
_cod_original_sg_symbol_H-M 'P 21/c'
_cod_database_code 7050703

loop_
_symmetry_equiv_pos_as_xyz
'x, y, z'
'-x, y+1/2, -z+1/2'
'-x, -y, -z'
'x, -y-1/2, z-1/2'

loop_
_atom_site_label
_atom_site_type_symbol
_atom_site_fract_x
_atom_site_fract_y
_atom_site_fract_z
_atom_site_U_iso_or_equiv
_atom_site_adp_type
_atom_site_occupancy
_atom_site_symmetry_multiplicity
_atom_site_calc_flag
_atom_site_refinement_flags
_atom_site_disorder_assembly
_atom_site_disorder_group
S1A S 0.1560(2) 0.71601(11) 0.36083(15) 0.0955(7) Uani 0.85 1 d P A 1
S1B S 0.1127(14) 0.7023(9) 0.2901(11) 0.122(5) Uiso 0.15 1 d P A 2
S2 S 0.24910(14) 0.68410(7) 0.29508(12) 0.0868(6) Uani 1 1 d . . .
O1 O 0.6095(2) 0.38383(13) 0.26687(19) 0.0487(8) Uani 1 1 d D A .
H12 H 0.5198(16) 0.377(2) 0.231(2) 0.058 Uiso 1 1 d D A .
N1 N 0.7253(2) 0.46406(15) 0.3169(2) 0.0349(8) Uani 1 1 d . A .
H1N H 0.7362 0.5078 0.3231 0.042 Uiso 1 1 calc R A .
C1 C 0.0588(5) 0.6533(4) 0.3328(4) 0.087(2) Uani 1 1 d . . .
H1A H 0.0103 0.6511 0.3666 0.105 Uiso 1 1 calc R A 1
H1B H 0.0166 0.6642 0.2843 0.105 Uiso 1 1 calc R A 1
C2 C 0.1123(5) 0.5891(3) 0.3314(5) 0.093(2) Uani 1 1 d . A .
H2A H 0.0604 0.5543 0.3091 0.111 Uiso 1 1 calc R . .
H2B H 0.1436 0.5746 0.3813 0.111 Uiso 1 1 calc R . .
C3 C 0.2029(5) 0.5954(3) 0.2870(4) 0.0785(19) Uani 1 1 d . A .
H3 H 0.1713 0.5859 0.2352 0.094 Uiso 1 1 calc R . .
C4 C 0.2886(4) 0.5470(2) 0.3119(4) 0.0625(15) Uani 1 1 d . . .
H4A H 0.2581 0.5009 0.3093 0.075 Uiso 1 1 calc R A .
H4B H 0.3204 0.5566 0.3631 0.075 Uiso 1 1 calc R . .
C5 C 0.3768(4) 0.5480(2) 0.2692(3) 0.0555(14) Uani 1 1 d . A .
H5A H 0.3465 0.5361 0.2184 0.067 Uiso 1 1 calc R . .
H5B H 0.4063 0.5943 0.2702 0.067 Uiso 1 1 calc R . .
C6 C 0.4647(3) 0.4992(2) 0.2995(3) 0.0464(11) Uani 1 1 d . . .
H6A H 0.4352 0.4529 0.2995 0.056 Uiso 1 1 calc R A .
H6B H 0.4964 0.5117 0.3499 0.056 Uiso 1 1 calc R . .
C7 C 0.5502(3) 0.4999(2) 0.2552(3) 0.0383(10) Uani 1 1 d . A .
H7A H 0.5170 0.4927 0.2038 0.046 Uiso 1 1 calc R . .
H7B H 0.5852 0.5448 0.2597 0.046 Uiso 1 1 calc R . .
C8 C 0.6316(3) 0.44597(19) 0.2798(2) 0.0372(10) Uani 1 1 d . . .
C9 C 0.8154(3) 0.41911(19) 0.3497(2) 0.0361(10) Uani 1 1 d . . .
C10 C 0.9071(3) 0.4660(2) 0.3823(3) 0.0457(11) Uani 1 1 d . A .
H10A H 0.8861 0.4956 0.4189 0.055 Uiso 1 1 calc R . .
H10B H 0.9250 0.4952 0.3442 0.055 Uiso 1 1 calc R . .
C11 C 0.7865(4) 0.3756(2) 0.4092(3) 0.0470(11) Uani 1 1 d . A .
H11A H 0.7270 0.3450 0.3886 0.056 Uiso 1 1 calc R . .
H11B H 0.7641 0.4048 0.4456 0.056 Uiso 1 1 calc R . .
C12 C 0.8486(4) 0.3743(2) 0.2926(3) 0.0462(11) Uani 1 1 d . A .
H12A H 0.8669 0.4028 0.2542 0.055 Uiso 1 1 calc R . .
H12B H 0.7894 0.3441 0.2706 0.055 Uiso 1 1 calc R . .
C13 C 1.0041(4) 0.4236(3) 0.4172(3) 0.0579(14) Uani 1 1 d . . .
H13 H 1.0642 0.4544 0.4381 0.069 Uiso 1 1 calc R A .
C14 C 0.9752(4) 0.3809(3) 0.4773(3) 0.0660(15) Uani 1 1 d . A .
H14A H 1.0374 0.3541 0.5016 0.079 Uiso 1 1 calc R . .
H14B H 0.9535 0.4107 0.5135 0.079 Uiso 1 1 calc R . .
C15 C 0.8847(4) 0.3338(3) 0.4448(3) 0.0605(14) Uani 1 1 d . . .
H15 H 0.8666 0.3050 0.4837 0.073 Uiso 1 1 calc R A .
C16 C 0.9157(5) 0.2880(3) 0.3875(3) 0.0666(16) Uani 1 1 d . A .
H16A H 0.9766 0.2592 0.4098 0.080 Uiso 1 1 calc R . .
H16B H 0.8556 0.2582 0.3663 0.080 Uiso 1 1 calc R . .
C17 C 0.9455(4) 0.3318(3) 0.3289(3) 0.0578(14) Uani 1 1 d . . .
H17 H 0.9672 0.3020 0.2921 0.069 Uiso 1 1 calc R A .
C18 C 1.0363(4) 0.3782(3) 0.3611(3) 0.0660(16) Uani 1 1 d . A .
H18A H 1.0557 0.4062 0.3227 0.079 Uiso 1 1 calc R . .
H18B H 1.0989 0.3509 0.3837 0.079 Uiso 1 1 calc R . .
S3A S 0.7233(8) 0.0524(4) 0.5308(5) 0.200(3) Uani 0.50 1 d PD B 4
S4A S 0.7184(4) 0.1081(4) 0.4570(3) 0.144(2) Uani 0.50 1 d PD B 4
S3B S 0.5423(5) 0.0778(3) 0.5468(3) 0.1308(18) Uani 0.50 1 d PD C 3
S4B S 0.6000(4) 0.0548(2) 0.4625(3) 0.1127(16) Uani 0.50 1 d PD C 3
O2 O 0.4301(2) 0.36185(13) 0.19875(19) 0.0491(9) Uani 1 1 d D . .
N2 N 0.3022(2) 0.28436(15) 0.1637(2) 0.0362(8) Uani 1 1 d . . .
H2N H 0.2871 0.2409 0.1598 0.043 Uiso 1 1 calc R A .
C19A C 0.6553(14) 0.0960(8) 0.5915(10) 0.107(5) Uiso 0.50 1 d PD B 4
H19A H 0.5801 0.0818 0.5836 0.128 Uiso 0.50 1 calc PR B 4
H19B H 0.6901 0.0876 0.6424 0.128 Uiso 0.50 1 calc PR B 4
C20A C 0.6635(13) 0.1611(7) 0.5739(8) 0.074(3) Uiso 0.50 1 d PD B 4
H20A H 0.7273 0.1811 0.6053 0.089 Uiso 0.50 1 calc PR B 4
H20B H 0.6008 0.1863 0.5819 0.089 Uiso 0.50 1 calc PR B 4
C21A C 0.6729(11) 0.1698(7) 0.4821(8) 0.078(4) Uiso 0.50 1 d PD B 4
H21A H 0.7311 0.2037 0.4847 0.094 Uiso 0.50 1 calc PR B 4
C19B C 0.6045(19) 0.1523(12) 0.5681(13) 0.142(8) Uiso 0.50 1 d PD C 3
H19C H 0.5568 0.1892 0.5458 0.171 Uiso 0.50 1 calc PR C 3
H19D H 0.6180 0.1584 0.6209 0.171 Uiso 0.50 1 calc PR C 3
C20B C 0.713(2) 0.1590(17) 0.5430(18) 0.192(12) Uiso 0.50 1 d PD C 3
H20C H 0.7678 0.1259 0.5660 0.231 Uiso 0.50 1 calc PR C 3
H20D H 0.7424 0.2055 0.5465 0.231 Uiso 0.50 1 calc PR C 3
C21B C 0.648(3) 0.1365(16) 0.4574(17) 0.26(2) Uiso 0.50 1 d PD C 3
H21B H 0.7023 0.1341 0.4272 0.316 Uiso 0.50 1 calc PR C 3
C22 C 0.5789(7) 0.2045(4) 0.4334(4) 0.097(2) Uani 1 1 d D C 3
H22A H 0.5094 0.2028 0.4473 0.117 Uiso 0.50 1 calc PR C 3
H22B H 0.6176 0.2457 0.4539 0.117 Uiso 0.50 1 calc PR C 3
C22D C 0.5789(7) 0.2045(4) 0.4334(4) 0.097(2) Uani 0.00 1 d P B 4
H22C H 0.5136 0.1854 0.4448 0.117 Uiso 0.50 1 calc PR B 4
H22D H 0.5813 0.2530 0.4470 0.117 Uiso 0.50 1 calc PR B 4
C23 C 0.5671(6) 0.2011(3) 0.3521(4) 0.0796(18) Uani 1 1 d . . .
H23A H 0.6360 0.2118 0.3399 0.095 Uiso 1 1 calc R C 3
H23B H 0.5477 0.1543 0.3356 0.095 Uiso 1 1 calc R C 3
C24 C 0.4846(4) 0.2490(2) 0.3128(3) 0.0502(12) Uani 1 1 d . A .
H24A H 0.5042 0.2957 0.3292 0.060 Uiso 1 1 calc R . .
H24B H 0.4157 0.2383 0.3252 0.060 Uiso 1 1 calc R . .
C25 C 0.4720(3) 0.2456(2) 0.2316(3) 0.0430(11) Uani 1 1 d . . .
H25A H 0.5422 0.2507 0.2191 0.052 Uiso 1 1 calc R A .
H25B H 0.4430 0.2008 0.2140 0.052 Uiso 1 1 calc R . .
C26 C 0.3995(3) 0.3000(2) 0.1956(3) 0.0391(10) Uani 1 1 d . A .
C27 C 0.2142(3) 0.33157(18) 0.1332(2) 0.0337(9) Uani 1 1 d . A .
C28 C 0.1168(3) 0.2874(2) 0.1034(3) 0.0426(11) Uani 1 1 d . . .
H28A H 0.1319 0.2572 0.0653 0.051 Uiso 1 1 calc R A .
H28B H 0.1002 0.2589 0.1424 0.051 Uiso 1 1 calc R . .
C29 C 0.2397(4) 0.3750(2) 0.0717(3) 0.0450(11) Uani 1 1 d . . .
H29A H 0.3029 0.4033 0.0901 0.054 Uiso 1 1 calc R A .
H29B H 0.2550 0.3454 0.0332 0.054 Uiso 1 1 calc R . .
C30 C 0.1905(3) 0.3774(2) 0.1931(3) 0.0408(10) Uani 1 1 d . . .
H30A H 0.2530 0.4059 0.2127 0.049 Uiso 1 1 calc R A .
H30B H 0.1748 0.3494 0.2327 0.049 Uiso 1 1 calc R . .
C31 C 0.0219(3) 0.3328(2) 0.0724(3) 0.0479(12) Uani 1 1 d . A .
H31 H -0.0415 0.3041 0.0530 0.057 Uiso 1 1 calc R . .
C32 C 0.0475(4) 0.3761(3) 0.0122(3) 0.0576(13) Uani 1 1 d . . .
H32A H -0.0140 0.4052 -0.0083 0.069 Uiso 1 1 calc R A .
H32B H 0.0620 0.3466 -0.0267 0.069 Uiso 1 1 calc R . .
C33 C 0.1444(4) 0.4202(2) 0.0416(3) 0.0521(12) Uani 1 1 d . A .
H33 H 0.1605 0.4488 0.0019 0.063 Uiso 1 1 calc R . .
C34 C 0.1213(4) 0.4659(2) 0.1015(3) 0.0584(14) Uani 1 1 d . . .
H34A H 0.1841 0.4943 0.1209 0.070 Uiso 1 1 calc R A .
H34B H 0.0612 0.4963 0.0817 0.070 Uiso 1 1 calc R . .
C35 C 0.0944(4) 0.4225(2) 0.1615(3) 0.0507(12) Uani 1 1 d . A .
H35 H 0.0786 0.4526 0.2002 0.061 Uiso 1 1 calc R . .
C36 C -0.0017(4) 0.3790(3) 0.1318(3) 0.0559(13) Uani 1 1 d . . .
H36A H -0.0632 0.4083 0.1120 0.067 Uiso 1 1 calc R A .
H36B H -0.0195 0.3512 0.1709 0.067 Uiso 1 1 calc R . .
Cl1 Cl 0.75221(9) 0.62466(5) 0.34432(7) 0.0473(3) Uani 1 1 d . . .
C1S C 0.2019(4) 0.3849(3) -0.1771(3) 0.0621(14) Uani 1 1 d . . .
H1S H 0.2151 0.3879 -0.2270 0.093 Uiso 1 1 calc R D 8
Cl2A Cl 0.0973(7) 0.4419(4) -0.1693(4) 0.0897(19) Uani 0.75 1 d P E 8
Cl3A Cl 0.1670(9) 0.3038(5) -0.1616(7) 0.096(2) Uani 0.75 1 d P E 8
Cl4A Cl 0.3168(5) 0.4076(3) -0.1159(4) 0.128(2) Uani 0.75 1 d P E 8
Cl2B Cl 0.127(2) 0.4518(11) -0.1680(12) 0.110(9) Uani 0.25 1 d P E 9
Cl3B Cl 0.145(3) 0.3037(12) -0.1576(19) 0.090(7) Uani 0.25 1 d P E 9
Cl4B Cl 0.3293(11) 0.3977(4) -0.1224(9) 0.065(3) Uani 0.25 1 d P E 9
C2S C 0.3722(5) 0.3695(3) 0.5160(4) 0.0744(17) Uani 1 1 d . . .
H2S H 0.3309 0.3767 0.5543 0.112 Uiso 1 1 calc R F 5
Cl5A Cl 0.3167(7) 0.3017(7) 0.4608(8) 0.084(3) Uani 0.50 1 d P G 5
Cl6A Cl 0.5045(13) 0.3528(7) 0.5564(7) 0.085(5) Uani 0.50 1 d P G 5
Cl7A Cl 0.368(2) 0.4378(14) 0.4683(16) 0.223(13) Uani 0.50 1 d P G 5
Cl5B Cl 0.319(2) 0.2889(15) 0.4768(19) 0.088(7) Uani 0.25 1 d P G 6
Cl6B Cl 0.5131(19) 0.3704(15) 0.5224(13) 0.192(15) Uani 0.25 1 d P G 6
Cl7B Cl 0.3350(18) 0.4391(11) 0.470(2) 0.123(8) Uani 0.25 1 d P G 6
Cl5C Cl 0.3277(8) 0.3450(8) 0.4280(7) 0.123(4) Uani 0.25 1 d P G 7
Cl6C Cl 0.488(3) 0.3411(19) 0.562(2) 0.094(8) Uani 0.25 1 d P G 7
Cl7C Cl 0.361(3) 0.4670(17) 0.4996(11) 0.126(6) Uani 0.25 1 d P G 7

loop_
_atom_site_aniso_label
_atom_site_aniso_U_11
_atom_site_aniso_U_22
_atom_site_aniso_U_33
_atom_site_aniso_U_23
_atom_site_aniso_U_13
_atom_site_aniso_U_12
S1A 0.1194(17) 0.0751(13) 0.108(2) -0.0242(12) 0.0595(15) 0.0084(12)
S2 0.0849(11) 0.0469(8) 0.1479(19) 0.0020(9) 0.0684(11) 0.0024(7)
O1 0.0381(16) 0.0275(15) 0.076(3) -0.0028(14) 0.0028(15) -0.0047(12)
N1 0.0330(17) 0.0217(15) 0.049(2) 0.0015(14) 0.0061(15) -0.0010(13)
C1 0.071(4) 0.096(5) 0.108(6) 0.004(4) 0.050(4) 0.012(3)
C2 0.082(4) 0.062(4) 0.159(8) 0.003(4) 0.081(5) -0.006(3)
C3 0.071(4) 0.064(3) 0.115(6) -0.014(3) 0.053(4) -0.001(3)
C4 0.061(3) 0.043(3) 0.095(5) -0.003(3) 0.045(3) 0.001(2)
C5 0.051(3) 0.040(2) 0.085(4) -0.001(2) 0.037(3) 0.004(2)
C6 0.050(3) 0.039(2) 0.056(3) -0.005(2) 0.024(2) -0.0052(19)
C7 0.031(2) 0.031(2) 0.053(3) 0.0057(19) 0.0105(18) -0.0003(15)
C8 0.036(2) 0.029(2) 0.048(3) -0.0011(18) 0.0134(19) -0.0020(16)
C9 0.035(2) 0.029(2) 0.044(3) 0.0026(17) 0.0091(18) 0.0019(16)
C10 0.038(2) 0.043(2) 0.053(3) 0.007(2) 0.003(2) 0.0012(18)
C11 0.056(3) 0.042(2) 0.047(3) 0.008(2) 0.021(2) 0.002(2)
C12 0.051(3) 0.047(2) 0.041(3) 0.001(2) 0.011(2) 0.013(2)
C13 0.040(3) 0.066(3) 0.063(4) 0.005(3) 0.001(2) 0.008(2)
C14 0.065(3) 0.077(4) 0.050(4) 0.007(3) -0.002(3) 0.023(3)
C15 0.071(3) 0.061(3) 0.053(4) 0.023(3) 0.019(3) 0.015(3)
C16 0.073(3) 0.040(3) 0.083(5) 0.014(3) 0.008(3) 0.026(2)
C17 0.059(3) 0.059(3) 0.055(4) 0.002(2) 0.013(2) 0.030(2)
C18 0.043(3) 0.088(4) 0.068(4) 0.018(3) 0.015(3) 0.024(3)
S3A 0.228(8) 0.181(7) 0.190(8) -0.008(6) 0.041(6) 0.053(6)
S4A 0.112(3) 0.249(7) 0.069(3) 0.037(3) 0.014(2) 0.079(4)
S3B 0.147(4) 0.138(4) 0.119(4) 0.046(3) 0.055(3) 0.031(3)
S4B 0.129(3) 0.092(3) 0.105(3) -0.038(2) -0.003(3) 0.043(2)
O2 0.0416(16) 0.0271(15) 0.075(3) -0.0077(14) 0.0049(15) -0.0083(12)
N2 0.0351(18) 0.0222(15) 0.052(2) -0.0036(15) 0.0112(16) -0.0012(13)
C22 0.155(7) 0.075(4) 0.058(5) 0.003(3) 0.011(4) 0.005(4)
C22D 0.155(7) 0.075(4) 0.058(5) 0.003(3) 0.011(4) 0.005(4)
C23 0.097(5) 0.078(4) 0.067(5) 0.016(3) 0.026(3) 0.026(3)
C24 0.057(3) 0.040(2) 0.057(4) 0.003(2) 0.021(2) -0.002(2)
C25 0.039(2) 0.031(2) 0.060(3) -0.005(2) 0.012(2) 0.0037(17)
C26 0.040(2) 0.031(2) 0.047(3) -0.0088(18) 0.011(2) -0.0014(17)
C27 0.035(2) 0.0235(18) 0.044(3) 0.0001(16) 0.0127(18) -0.0009(15)
C28 0.040(2) 0.032(2) 0.056(3) -0.0028(19) 0.011(2) -0.0039(17)
C29 0.052(3) 0.042(2) 0.045(3) 0.002(2) 0.020(2) -0.008(2)
C30 0.048(2) 0.035(2) 0.040(3) -0.0005(19) 0.012(2) 0.0098(18)
C31 0.037(2) 0.045(2) 0.060(3) 0.003(2) 0.007(2) -0.0006(19)
C32 0.062(3) 0.053(3) 0.053(4) 0.003(2) 0.003(2) 0.005(2)
C33 0.066(3) 0.044(3) 0.044(3) 0.014(2) 0.009(2) -0.001(2)
C34 0.068(3) 0.033(2) 0.071(4) 0.010(2) 0.008(3) 0.015(2)
C35 0.061(3) 0.042(2) 0.050(3) -0.003(2) 0.015(2) 0.019(2)
C36 0.046(3) 0.059(3) 0.065(4) 0.010(3) 0.018(2) 0.017(2)
Cl1 0.0631(7) 0.0255(5) 0.0560(8) -0.0030(5) 0.0190(5) 0.0011(4)
C1S 0.070(3) 0.060(3) 0.064(4) 0.007(3) 0.030(3) 0.003(3)
Cl2A 0.103(4) 0.092(3) 0.077(3) -0.009(2) 0.0247(18) 0.042(2)
Cl3A 0.098(4) 0.078(3) 0.124(5) 0.037(3) 0.050(3) 0.011(3)
Cl4A 0.078(3) 0.210(5) 0.098(4) -0.031(4) 0.024(2) -0.030(3)
Cl2B 0.121(16) 0.094(9) 0.119(12) 0.055(9) 0.037(9) 0.068(11)
Cl3B 0.122(17) 0.058(7) 0.110(11) 0.007(6) 0.067(10) -0.035(9)
Cl4B 0.064(5) 0.036(3) 0.100(9) -0.002(3) 0.027(5) 0.014(3)
C2S 0.074(4) 0.098(5) 0.055(4) -0.013(3) 0.021(3) -0.009(3)
Cl5A 0.062(4) 0.099(9) 0.084(8) -0.026(6) 0.003(4) -0.005(4)
Cl6A 0.062(6) 0.107(7) 0.081(10) -0.044(8) 0.003(6) -0.009(5)
Cl7A 0.28(2) 0.18(2) 0.217(19) 0.138(18) 0.088(13) -0.010(13)
Cl5B 0.116(12) 0.065(6) 0.091(15) -0.004(7) 0.040(10) -0.034(7)
Cl6B 0.073(7) 0.26(3) 0.24(3) -0.13(2) 0.027(15) -0.029(12)
Cl7B 0.128(10) 0.055(6) 0.17(2) 0.028(8) -0.002(11) -0.015(6)
Cl5C 0.078(5) 0.174(12) 0.112(10) -0.083(8) 0.010(6) -0.024(7)
Cl6C 0.071(12) 0.128(14) 0.086(13) 0.014(9) 0.027(9) -0.006(9)
Cl7C 0.183(15) 0.102(14) 0.092(10) 0.034(7) 0.027(9) 0.020(13)

loop_
_geom_bond_atom_site_label_1
_geom_bond_atom_site_label_2
_geom_bond_distance
_geom_bond_site_symmetry_2
_geom_bond_publ_flag
S1A C1 1.763(8) . ?
S1A S2 2.012(3) . ?
S1B C1 1.52(2) . ?
S1B S2 1.781(18) . ?
S2 C3 1.847(6) . ?
O1 H12 1.221(8) . ?
O1 C8 1.273(5) . ?
O1 O2 2.439(4) . ?
N1 C8 1.313(5) . ?
N1 C9 1.490(5) . ?
N1 Cl1 3.222(3) . ?
C1 C2 1.448(9) . ?
C2 C3 1.587(8) . ?
C3 C4 1.463(8) . ?
C4 C5 1.533(7) . ?
C5 C6 1.507(7) . ?
C6 C7 1.526(6) . ?
C7 C8 1.501(5) . ?
C9 C10 1.528(6) . ?
C9 C11 1.530(6) . ?
C9 C12 1.531(6) . ?
C10 C13 1.535(6) . ?
C11 C15 1.543(7) . ?
C12 C17 1.542(6) . ?
C13 C18 1.520(8) . ?
C13 C14 1.529(8) . ?
C14 C15 1.518(8) . ?
C15 C16 1.533(8) . ?
C16 C17 1.522(8) . ?
C17 C18 1.511(8) . ?
S3A S4A 1.774(11) . ?
S3A C19A 1.810(18) . ?
S4A C21A 1.476(15) . ?
S3B C19B 1.68(2) . ?
S3B S4B 1.960(7) . ?
S4B C21B 1.74(3) . ?
O2 H12 1.224(8) . ?
O2 C26 1.282(5) . ?
N2 C26 1.311(5) . ?
N2 C27 1.488(5) . ?
C19A C20A 1.34(2) . ?
C20A C21A 1.78(2) . ?
C19B C20B 1.58(3) . ?
C20B C21B 1.73(3) . ?
C21B C22 1.62(3) . ?
C22 C23 1.522(10) . ?
C23 C24 1.499(7) . ?
C24 C25 1.519(7) . ?
C25 C26 1.492(6) . ?
C27 C30 1.535(6) . ?
C27 C28 1.537(5) . ?
C27 C29 1.541(6) . ?
C28 C31 1.532(6) . ?
C29 C33 1.529(7) . ?
C30 C35 1.541(6) . ?
C31 C32 1.521(7) . ?
C31 C36 1.531(7) . ?
C32 C33 1.529(7) . ?
C33 C34 1.531(7) . ?
C34 C35 1.526(7) . ?
C35 C36 1.516(7) . ?
Cl1 H1N 2.3447 . ?
Cl1 H2N 2.3497 2_655 ?
Cl1 H1S 2.3703 3_665 ?
Cl1 H2S 2.3984 3_666 ?
Cl1 N2 3.229(3) 2_655 ?
Cl1 C1S 3.361(6) 3_665 ?
Cl1 C2S 3.386(7) 3_666 ?
C1S Cl2B 1.666(19) . ?
C1S Cl3A 1.707(10) . ?
C1S Cl4A 1.738(9) . ?
C1S Cl4B 1.767(17) . ?
C1S Cl2A 1.789(8) . ?
C1S Cl3B 1.84(3) . ?
C2S Cl7A 1.620(19) . ?
C2S Cl7B 1.65(2) . ?
C2S Cl6C 1.66(4) . ?
C2S Cl5C 1.718(13) . ?
C2S Cl6A 1.748(17) . ?
C2S Cl5A 1.756(15) . ?
C2S Cl6B 1.80(3) . ?
C2S Cl5B 1.83(3) . ?
C2S Cl7C 1.95(3) . ?
